data_2220809
loop_
_publ_author_name
'He, Xiao-qiang'

_publ_section_title
;
 (11,13-Dimethyl-1,4,7,10-tetraazacyclotrideca-10,13-dienato)copper(II)
 perchlorate
;
_journal_coeditor_code HG2468
_journal_issue 2
_journal_name_full 'Acta Crystallographica Section E'
_journal_page_first m205
_journal_paper_doi 10.1107/S1600536809001664
_journal_volume 65
_journal_year 2009
_chemical_formula_iupac '[Cu (C11 H21 N4)] Cl O4'
_chemical_formula_moiety 'C11 H21 Cu N4 +, Cl O4 -'
_chemical_formula_sum 'C11 H21 Cl Cu N4 O4'
_chemical_formula_weight 372.31
_chemical_name_systematic
;
(11,13-Dimethyl-1,4,7,10-tetraazacyclotrideca-10,13-dienato)copper(II)
perchlorate
;
_space_group_IT_number 60
_symmetry_cell_setting orthorhombic
_symmetry_space_group_name_Hall '-P 2n 2ab'
_symmetry_space_group_name_H-M 'P b c n'
_atom_sites_solution_hydrogens geom
_atom_sites_solution_primary direct
_atom_sites_solution_secondary difmap
_audit_creation_method SHELXL-97
_cell_angle_alpha 90.0
_cell_angle_beta 90.0
_cell_angle_gamma 90.0
_cell_formula_units_Z 4
_cell_length_a 12.530(5)
_cell_length_b 14.469(6)
_cell_length_c 8.501(4)
_cell_measurement_reflns_used 1838
_cell_measurement_temperature 293(2)
_cell_measurement_theta_max 24.647
_cell_measurement_theta_min 3.179
_cell_volume 1541.2(11)
_computing_cell_refinement 'SAINT-Plus (Bruker, 2001)'
_computing_data_collection 'APEX2 (Bruker, 2004)'
_computing_data_reduction 'SAINT-Plus (Bruker, 2001)'
_computing_molecular_graphics 'XP (Sheldrick, 1998)'
_computing_publication_material 'SHELXL97 (Sheldrick, 2008)'
_computing_structure_refinement 'SHELXL97 (Sheldrick, 2008)'
_computing_structure_solution 'SHELXS97 (Sheldrick, 2008)'
_diffrn_ambient_temperature 293(2)
_diffrn_measured_fraction_theta_full 0.994
_diffrn_measured_fraction_theta_max 0.994
_diffrn_measurement_device_type 'Bruker APEXII CCD area-detector'
_diffrn_measurement_method '\f and \w'
_diffrn_radiation_monochromator graphite
_diffrn_radiation_source 'fine-focus sealed tube'
_diffrn_radiation_type MoK\a
_diffrn_radiation_wavelength 0.71073
_diffrn_reflns_av_R_equivalents 0.0638
_diffrn_reflns_av_sigmaI/netI 0.0576
_diffrn_reflns_limit_h_max 12
_diffrn_reflns_limit_h_min -14
_diffrn_reflns_limit_k_max 17
_diffrn_reflns_limit_k_min -15
_diffrn_reflns_limit_l_max 10
_diffrn_reflns_limit_l_min -9
_diffrn_reflns_number 6834
_diffrn_reflns_theta_full 25.01
_diffrn_reflns_theta_max 25.01
_diffrn_reflns_theta_min 2.15
_exptl_absorpt_coefficient_mu 1.611
_exptl_absorpt_correction_T_max 0.8427
_exptl_absorpt_correction_T_min 0.7942
_exptl_absorpt_correction_type multi-scan
_exptl_absorpt_process_details '(SADABS; Sheldrick, 2003)'
_exptl_crystal_colour blue
_exptl_crystal_density_diffrn 1.605
_exptl_crystal_density_meas 1.605
_exptl_crystal_density_method 'not measured'
_exptl_crystal_description block
_exptl_crystal_F_000 772
_exptl_crystal_size_max 0.15
_exptl_crystal_size_mid 0.13
_exptl_crystal_size_min 0.11
_refine_diff_density_max 1.098
_refine_diff_density_min -0.587
_refine_ls_extinction_method none
_refine_ls_goodness_of_fit_ref 1.053
_refine_ls_hydrogen_treatment constr
_refine_ls_matrix_type full
_refine_ls_number_parameters 98
_refine_ls_number_reflns 1349
_refine_ls_number_restraints 0
_refine_ls_restrained_S_all 1.053
_refine_ls_R_factor_all 0.0855
_refine_ls_R_factor_gt 0.0666
_refine_ls_shift/su_max 0.000
_refine_ls_shift/su_mean 0.000
_refine_ls_structure_factor_coef Fsqd
_refine_ls_weighting_details 'calc w=1/[\s^2^(Fo^2^)+(0.144P)^2^+0.9336P] where P=(Fo^2^+2Fc^2^)/3'
_refine_ls_weighting_scheme calc
_refine_ls_wR_factor_gt 0.1873
_refine_ls_wR_factor_ref 0.2156
_reflns_number_gt 950
_reflns_number_total 1349
_reflns_threshold_expression I>2\s(I)
_cod_data_source_file hg2468.cif
_cod_data_source_block I
_cod_database_code 2220809
_cod_database_fobs_code 2220809

loop_
_symmetry_equiv_pos_as_xyz
'x, y, z'
'-x+1/2, -y+1/2, z+1/2'
'x+1/2, -y+1/2, -z'
'-x, y, -z+1/2'
'-x, -y, -z'
'x-1/2, y-1/2, -z-1/2'
'-x-1/2, y-1/2, z'
'x, -y, z-1/2'

loop_
_atom_site_type_symbol
_atom_site_label
_atom_site_fract_x
_atom_site_fract_y
_atom_site_fract_z
_atom_site_U_iso_or_equiv
_atom_site_adp_type
_atom_site_calc_flag
_atom_site_refinement_flags
_atom_site_occupancy
_atom_site_disorder_assembly
_atom_site_disorder_group
Cu Cu1 0.0000 0.32069(5) 0.2500 0.0431(4) Uani d S 1 . .
Cl Cl1 0.0000 0.14239(18) 0.7500 0.0660(7) Uani d S 1 . .
O O1 0.0525(6) 0.2000(6) 0.6429(9) 0.139(3) Uani d . 1 . .
O O2 0.0806(8) 0.0904(4) 0.8238(11) 0.160(3) Uani d . 1 . .
N N1 0.0904(3) 0.4014(3) 0.1568(5) 0.0481(11) Uani d . 1 . .
N N2 0.0740(3) 0.2278(3) 0.1414(5) 0.0476(11) Uani d . 1 . .
H H2 0.0427 0.2219 0.0453 0.057 Uiso calc R 1 . .
C C1 0.0000 0.5334(6) 0.2500 0.060(2) Uani d S 1 . .
H H1 0.0000 0.5976 0.2500 0.072 Uiso calc SR 1 . .
C C2 0.0803(4) 0.4932(3) 0.1651(7) 0.0579(15) Uani d . 1 . .
C C3 0.1590(5) 0.5506(4) 0.0804(9) 0.078(2) Uani d . 1 . .
H H3A 0.2298 0.5334 0.1122 0.117 Uiso calc R 1 . .
H H3B 0.1471 0.6146 0.1047 0.117 Uiso calc R 1 . .
H H3C 0.1513 0.5412 -0.0308 0.117 Uiso calc R 1 . .
C C4 0.1727(4) 0.3589(4) 0.0637(7) 0.0576(14) Uani d . 1 . .
H H4A 0.2396 0.3916 0.0780 0.069 Uiso calc R 1 . .
H H4B 0.1537 0.3613 -0.0469 0.069 Uiso calc R 1 . .
C C5 0.1840(4) 0.2618(4) 0.1151(8) 0.0597(14) Uani d . 1 . .
H H5A 0.2253 0.2581 0.2114 0.072 Uiso calc R 1 . .
H H5B 0.2193 0.2254 0.0347 0.072 Uiso calc R 1 . .
C C6 0.0587(5) 0.1407(4) 0.2241(7) 0.0574(15) Uani d . 1 . .
H H6A 0.1056 0.1369 0.3147 0.069 Uiso calc R 1 . .
H H6B 0.0732 0.0888 0.1552 0.069 Uiso calc R 1 . .

loop_
_atom_site_aniso_label
_atom_site_aniso_U_11
_atom_site_aniso_U_22
_atom_site_aniso_U_33
_atom_site_aniso_U_12
_atom_site_aniso_U_13
_atom_site_aniso_U_23
Cu1 0.0446(7) 0.0320(6) 0.0526(7) 0.000 -0.0004(3) 0.000
Cl1 0.0883(17) 0.0572(14) 0.0526(13) 0.000 0.0019(10) 0.000
O1 0.113(5) 0.182(6) 0.122(6) -0.012(5) -0.020(4) 0.056(5)
O2 0.244(10) 0.106(4) 0.130(6) 0.077(6) -0.015(7) 0.003(5)
N1 0.045(2) 0.039(2) 0.060(3) -0.0019(17) -0.004(2) 0.0077(19)
N2 0.055(3) 0.038(2) 0.049(2) 0.0060(18) 0.0024(19) 0.0023(17)
C1 0.069(5) 0.022(3) 0.090(7) 0.000 -0.026(5) 0.000
C2 0.058(3) 0.041(3) 0.075(4) -0.011(3) -0.031(3) 0.012(3)
C3 0.078(4) 0.051(3) 0.104(5) -0.027(3) -0.026(4) 0.020(3)
C4 0.048(3) 0.057(3) 0.068(4) -0.002(2) 0.006(3) 0.011(3)
C5 0.053(3) 0.059(3) 0.068(4) 0.010(2) 0.002(3) 0.008(3)
C6 0.070(4) 0.034(3) 0.068(4) 0.007(3) 0.002(3) 0.004(2)

loop_
_atom_type_symbol
_atom_type_description
_atom_type_scat_dispersion_real
_atom_type_scat_dispersion_imag
_atom_type_scat_source
C C 0.0033 0.0016 'International Tables Vol C Tables 4.2.6.8 and 6.1.1.4'
H H 0.0000 0.0000 'International Tables Vol C Tables 4.2.6.8 and 6.1.1.4'
N N 0.0061 0.0033 'International Tables Vol C Tables 4.2.6.8 and 6.1.1.4'
O O 0.0106 0.0060 'International Tables Vol C Tables 4.2.6.8 and 6.1.1.4'
Cl Cl 0.1484 0.1585 'International Tables Vol C Tables 4.2.6.8 and 6.1.1.4'
Cu Cu 0.3201 1.2651 'International Tables Vol C Tables 4.2.6.8 and 6.1.1.4'

loop_
_geom_angle_atom_site_label_1
_geom_angle_atom_site_label_2
_geom_angle_atom_site_label_3
_geom_angle_site_symmetry_1
_geom_angle_site_symmetry_3
_geom_angle
_geom_angle_publ_flag
N1 Cu1 N1 4 . 99.6(3) ?
N1 Cu1 N2 4 4 86.43(19) ?
N1 Cu1 N2 . 4 170.85(17) ?
N1 Cu1 N2 4 . 170.85(17) ?
N1 Cu1 N2 . . 86.43(19) ?
N2 Cu1 N2 4 . 88.4(2) ?
O1 Cl1 O1 4_556 . 106.9(7) ?
O1 Cl1 O2 4_556 . 111.4(5) ?
O1 Cl1 O2 . . 105.8(5) ?
O1 Cl1 O2 4_556 4_556 105.8(5) ?
O1 Cl1 O2 . 4_556 111.4(5) ?
O2 Cl1 O2 . 4_556 115.3(7) ?
C2 N1 C4 . . 121.5(4) ?
C2 N1 Cu1 . . 124.0(4) ?
C4 N1 Cu1 . . 114.5(3) ?
C6 N2 C5 . . 118.9(4) ?
C6 N2 Cu1 . . 108.5(3) ?
C5 N2 Cu1 . . 107.2(3) ?
C6 N2 H2 . . 107.2 ?
C5 N2 H2 . . 107.2 ?
Cu1 N2 H2 . . 107.2 ?
C2 C1 C2 . 4 129.7(7) ?
C2 C1 H1 . . 115.1 ?
C2 C1 H1 4 . 115.1 ?
N1 C2 C1 . . 121.3(6) ?
N1 C2 C3 . . 118.0(6) ?
C1 C2 C3 . . 120.7(5) ?
C2 C3 H3A . . 109.5 ?
C2 C3 H3B . . 109.5 ?
H3A C3 H3B . . 109.5 ?
C2 C3 H3C . . 109.5 ?
H3A C3 H3C . . 109.5 ?
H3B C3 H3C . . 109.5 ?
N1 C4 C5 . . 108.2(4) ?
N1 C4 H4A . . 110.1 ?
C5 C4 H4A . . 110.1 ?
N1 C4 H4B . . 110.1 ?
C5 C4 H4B . . 110.1 ?
H4A C4 H4B . . 108.4 ?
C4 C5 N2 . . 105.8(4) ?
C4 C5 H5A . . 110.6 ?
N2 C5 H5A . . 110.6 ?
C4 C5 H5B . . 110.6 ?
N2 C5 H5B . . 110.6 ?
H5A C5 H5B . . 108.7 ?
N2 C6 C6 . 4 105.3(4) ?
N2 C6 H6A . . 110.7 ?
C6 C6 H6A 4 . 110.7 ?
N2 C6 H6B . . 110.7 ?
C6 C6 H6B 4 . 110.7 ?
H6A C6 H6B . . 108.8 ?

loop_
_geom_bond_atom_site_label_1
_geom_bond_atom_site_label_2
_geom_bond_site_symmetry_2
_geom_bond_distance
_geom_bond_publ_flag
Cu1 N1 4 1.809(4) ?
Cu1 N1 . 1.809(4) ?
Cu1 N2 4 1.876(4) ?
Cu1 N2 . 1.876(4) ?
Cl1 O1 4_556 1.399(8) ?
Cl1 O1 . 1.399(8) ?
Cl1 O2 . 1.407(8) ?
Cl1 O2 4_556 1.407(8) ?
N1 C2 . 1.337(6) ?
N1 C4 . 1.438(7) ?
N2 C6 . 1.455(7) ?
N2 C5 . 1.481(7) ?
N2 H2 . 0.9100 ?
C1 C2 . 1.367(7) ?
C1 C2 4 1.367(7) ?
C1 H1 . 0.9300 ?
C2 C3 . 1.477(8) ?
C3 H3A . 0.9600 ?
C3 H3B . 0.9600 ?
C3 H3C . 0.9600 ?
C4 C5 . 1.479(8) ?
C4 H4A . 0.9700 ?
C4 H4B . 0.9700 ?
C5 H5A . 0.9700 ?
C5 H5B . 0.9700 ?
C6 C6 4 1.535(13) ?
C6 H6A . 0.9700 ?
C6 H6B . 0.9700 ?

loop_
_geom_hbond_atom_site_label_D
_geom_hbond_atom_site_label_H
_geom_hbond_atom_site_label_A
_geom_hbond_site_symmetry_A
_geom_hbond_distance_DH
_geom_hbond_distance_HA
_geom_hbond_distance_DA
_geom_hbond_angle_DHA
N2 H2 Cl1 1_554 0.91 2.81 3.668(5) 157.1
N2 H2 O1 4 0.91 2.02 2.917(8) 168.4
